data_4316671
loop_
_publ_author_name
'Arpita Jana'
'Samit Majumder'
'Luca Carrella'
'Malabika Nayak'
'Thomas Weyhermueller'
'Supriya Dutta'
'Dieter Schollmeyer'
'Eva Rentschler'
'Rajesh Koner'
'Sasankasekhar Mohanta'

_publ_section_title
;
 Syntheses, Structures, and Magnetic Properties of Diphenoxo-Bridged
 CuIILnIII and NiII(Low-Spin)LnIII Compounds Derived from a Compartmental
 Ligand (Ln = Ce-Yb)
;
_journal_name_full 'Inorganic Chemistry'
_journal_page_first 9012
_journal_page_last 9025
_journal_paper_doi 10.1021/ic101445n
_journal_volume 49
_journal_year 2010
_chemical_formula_sum 'C51 H62 Gd2 N10 Ni2 O27'
_chemical_formula_weight 1679.03
_chemical_name_systematic
; 
 ? 
;
_space_group_IT_number 14
_symmetry_cell_setting monoclinic
_symmetry_space_group_name_Hall '-P 2ybc'
_symmetry_space_group_name_H-M 'P 1 21/c 1'
_atom_sites_solution_hydrogens geom
_atom_sites_solution_primary direct
_atom_sites_solution_secondary difmap
_audit_creation_method SHELXL-97
_cell_angle_alpha 90.00
_cell_angle_beta 108.804(8)
_cell_angle_gamma 90.00
_cell_formula_units_Z 4
_cell_length_a 16.458(4)
_cell_length_b 24.410(6)
_cell_length_c 15.984(4)
_cell_measurement_temperature 296(2)
_cell_volume 6079(3)
_computing_cell_refinement 'Bruker SMART'
_computing_data_collection 'Bruker SMART'
_computing_data_reduction 'Bruker SAINT'
_computing_molecular_graphics 'Bruker SHELXTL'
_computing_publication_material 'Bruker SHELXTL'
_computing_structure_refinement 'SHELXL-97 (Sheldrick, 1997)'
_computing_structure_solution 'SHELXS-97 (Sheldrick, 1990)'
_diffrn_ambient_temperature 296(2)
_diffrn_measured_fraction_theta_full 0.996
_diffrn_measured_fraction_theta_max 0.996
_diffrn_measurement_device_type 'CCD area detector'
_diffrn_measurement_method '\p and \w scans'
_diffrn_radiation_monochromator graphite
_diffrn_radiation_source 'fine-focus sealed tube'
_diffrn_radiation_type MoK\a
_diffrn_radiation_wavelength 0.71073
_diffrn_reflns_av_R_equivalents 0.1601
_diffrn_reflns_av_sigmaI/netI 0.0844
_diffrn_reflns_limit_h_max 14
_diffrn_reflns_limit_h_min -14
_diffrn_reflns_limit_k_max 22
_diffrn_reflns_limit_k_min -21
_diffrn_reflns_limit_l_max 14
_diffrn_reflns_limit_l_min -14
_diffrn_reflns_number 36658
_diffrn_reflns_theta_full 18.85
_diffrn_reflns_theta_max 18.85
_diffrn_reflns_theta_min 1.31
_diffrn_standards_decay_% <1
_exptl_absorpt_coefficient_mu 2.858
_exptl_absorpt_correction_T_max 0.6272
_exptl_absorpt_correction_T_min 0.5016
_exptl_absorpt_correction_type multi-scan
_exptl_absorpt_process_details 'SADABS (Sheldrick, 1997)'
_exptl_crystal_colour red
_exptl_crystal_density_diffrn 1.835
_exptl_crystal_density_method 'not measured'
_exptl_crystal_description rectangular
_exptl_crystal_F_000 3352
_exptl_crystal_size_max 0.28
_exptl_crystal_size_mid 0.24
_exptl_crystal_size_min 0.18
_refine_diff_density_max 1.269
_refine_diff_density_min -1.870
_refine_diff_density_rms 0.125
_refine_ls_extinction_method none
_refine_ls_goodness_of_fit_ref 0.956
_refine_ls_hydrogen_treatment constr
_refine_ls_matrix_type fullcycle
_refine_ls_number_parameters 810
_refine_ls_number_reflns 4761
_refine_ls_number_restraints 0
_refine_ls_restrained_S_all 0.956
_refine_ls_R_factor_all 0.0876
_refine_ls_R_factor_gt 0.0484
_refine_ls_shift/su_max 0.000
_refine_ls_shift/su_mean 0.000
_refine_ls_structure_factor_coef Fsqd
_refine_ls_weighting_details 'calc w=1/[\s^2^(Fo^2^)+(0.1000P)^2^+0.2890P] where P=(Fo^2^+2Fc^2^)/3'
_refine_ls_weighting_scheme calc
_refine_ls_wR_factor_gt 0.1201
_refine_ls_wR_factor_ref 0.1484
_reflns_number_gt 3274
_reflns_number_total 4761
_reflns_threshold_expression >2sigma(I)
_cod_data_source_file ic101445n_si_001_11.cif
_cod_data_source_block 18
_cod_depositor_comments
;
The following automatic conversions were performed:

'_symmetry_cell_setting' value 'Monoclinic' changed to 'monoclinic'
according to the built-in table from CIF Core dictionary named
'cif_core.dic' version 2.4.1 from 2010-06-29.

Automatic conversion script
Id: cif_fix_values 1646 2011-03-28 12:23:43Z adriana 
;
_cod_database_code 4316671

loop_
_symmetry_equiv_pos_as_xyz
'x, y, z'
'-x, y+1/2, -z+1/2'
'-x, -y, -z'
'x, -y-1/2, z-1/2'

loop_
_atom_site_label
_atom_site_type_symbol
_atom_site_fract_x
_atom_site_fract_y
_atom_site_fract_z
_atom_site_U_iso_or_equiv
_atom_site_adp_type
_atom_site_occupancy
_atom_site_symmetry_multiplicity
_atom_site_calc_flag
_atom_site_refinement_flags
_atom_site_disorder_assembly
_atom_site_disorder_group
Gd1 Gd 0.28897(5) 0.37569(3) 0.53594(5) 0.0411(3) Uani 1 1 d . . .
Ni1 Ni 0.36897(13) 0.49183(8) 0.65316(13) 0.0379(6) Uani 1 1 d . . .
O1 O 0.3458(6) 0.4636(4) 0.5397(6) 0.037(3) Uani 1 1 d . . .
C2 C 0.3572(11) 0.4924(7) 0.4725(12) 0.035(4) Uani 1 1 d . . .
Gd2 Gd 0.19166(5) 0.60356(3) 0.97261(5) 0.0395(3) Uani 1 1 d . . .
Ni2 Ni 0.20227(13) 0.61246(8) 0.76148(13) 0.0365(6) Uani 1 1 d . . .
C3 C 0.3150(11) 0.4721(7) 0.3870(14) 0.040(5) Uani 1 1 d . . .
C4 C 0.3238(11) 0.4969(8) 0.3148(12) 0.044(5) Uani 1 1 d . . .
H4 H 0.2921 0.4848 0.2586 0.053 Uiso 1 1 calc R . .
C5 C 0.3809(13) 0.5411(8) 0.3249(12) 0.053(5) Uani 1 1 d . . .
H5 H 0.3906 0.5563 0.2756 0.064 Uiso 1 1 calc R . .
C6 C 0.4221(11) 0.5615(7) 0.4070(13) 0.045(5) Uani 1 1 d . . .
H6 H 0.4580 0.5917 0.4134 0.054 Uiso 1 1 calc R . .
C7 C 0.4102(11) 0.5366(7) 0.4838(11) 0.036(4) Uani 1 1 d . . .
C8 C 0.4540(10) 0.5598(6) 0.5669(13) 0.039(4) Uani 1 1 d . . .
H8 H 0.4956 0.5861 0.5694 0.046 Uiso 1 1 calc R . .
N9 N 0.4406(8) 0.5472(5) 0.6403(10) 0.039(4) Uani 1 1 d . . .
C10 C 0.4905(10) 0.5724(7) 0.7282(10) 0.046(5) Uani 1 1 d . . .
H10 H 0.5352 0.5461 0.7589 0.055 Uiso 1 1 calc R . .
C11 C 0.5337(11) 0.6258(7) 0.7260(12) 0.058(5) Uani 1 1 d . . .
H11A H 0.4920 0.6524 0.6926 0.070 Uiso 1 1 calc R . .
H11B H 0.5770 0.6213 0.6972 0.070 Uiso 1 1 calc R . .
C12 C 0.5760(12) 0.6464(7) 0.8215(12) 0.067(6) Uani 1 1 d . . .
H12A H 0.6222 0.6218 0.8525 0.080 Uiso 1 1 calc R . .
H12B H 0.6003 0.6824 0.8203 0.080 Uiso 1 1 calc R . .
C13 C 0.5110(11) 0.6491(7) 0.8700(11) 0.054(5) Uani 1 1 d . . .
H13A H 0.4681 0.6765 0.8421 0.064 Uiso 1 1 calc R . .
H13B H 0.5397 0.6608 0.9303 0.064 Uiso 1 1 calc R . .
C14 C 0.4664(11) 0.5950(6) 0.8715(10) 0.045(5) Uani 1 1 d . . .
H14A H 0.4221 0.6000 0.8987 0.054 Uiso 1 1 calc R . .
H14B H 0.5076 0.5687 0.9065 0.054 Uiso 1 1 calc R . .
C15 C 0.4255(11) 0.5728(7) 0.7754(11) 0.047(5) Uiso 1 1 d . . .
H15 H 0.3807 0.5989 0.7442 0.056 Uiso 1 1 calc R . .
N16 N 0.3866(8) 0.5195(6) 0.7633(9) 0.045(4) Uani 1 1 d . . .
C17 C 0.3698(11) 0.4948(8) 0.8290(12) 0.051(5) Uani 1 1 d . . .
H17 H 0.3840 0.5125 0.8833 0.061 Uiso 1 1 calc R . .
C18 C 0.3306(11) 0.4420(8) 0.8205(13) 0.041(5) Uani 1 1 d . . .
C19 C 0.3261(12) 0.4166(8) 0.8969(13) 0.057(5) Uani 1 1 d . . .
H19 H 0.3472 0.4351 0.9504 0.069 Uiso 1 1 calc R . .
C20 C 0.2919(11) 0.3654(9) 0.8961(11) 0.056(5) Uani 1 1 d . . .
H20 H 0.2894 0.3496 0.9482 0.067 Uiso 1 1 calc R . .
C21 C 0.2609(10) 0.3373(7) 0.8161(13) 0.047(5) Uani 1 1 d . . .
H21 H 0.2395 0.3020 0.8158 0.057 Uiso 1 1 calc R . .
C22 C 0.2609(10) 0.3604(7) 0.7376(12) 0.038(4) Uani 1 1 d . . .
C23 C 0.2996(10) 0.4137(7) 0.7412(14) 0.038(4) Uani 1 1 d . . .
O24 O 0.3016(6) 0.4334(4) 0.6642(8) 0.044(3) Uani 1 1 d . . .
O25 O 0.2596(7) 0.4288(5) 0.3855(7) 0.045(3) Uani 1 1 d . . .
C26 C 0.1935(12) 0.4152(8) 0.3016(11) 0.065(6) Uani 1 1 d . . .
H26A H 0.1678 0.3801 0.3066 0.078 Uiso 1 1 calc R . .
H26B H 0.2191 0.4126 0.2549 0.078 Uiso 1 1 calc R . .
C27 C 0.1234(12) 0.4611(9) 0.2789(13) 0.085(7) Uani 1 1 d . . .
H27A H 0.1000 0.4645 0.3265 0.128 Uiso 1 1 calc R . .
H27B H 0.0784 0.4516 0.2255 0.128 Uiso 1 1 calc R . .
H27C H 0.1487 0.4952 0.2708 0.128 Uiso 1 1 calc R . .
O28 O 0.2330(7) 0.3378(5) 0.6560(8) 0.053(3) Uani 1 1 d . . .
O31 O 0.2402(7) 0.6500(5) 0.8668(7) 0.046(3) Uani 1 1 d . . .
C32 C 0.2890(11) 0.6941(7) 0.8800(12) 0.033(4) Uani 1 1 d . . .
C33 C 0.3386(12) 0.7067(7) 0.9673(13) 0.039(5) Uani 1 1 d . . .
C34 C 0.3919(11) 0.7518(9) 0.9882(13) 0.061(6) Uani 1 1 d . . .
H34 H 0.4262 0.7586 1.0460 0.073 Uiso 1 1 calc R . .
C35 C 0.3925(12) 0.7870(8) 0.9197(17) 0.064(6) Uani 1 1 d . . .
H35 H 0.4256 0.8187 0.9333 0.076 Uiso 1 1 calc R . .
C36 C 0.3470(13) 0.7770(8) 0.8339(14) 0.055(5) Uani 1 1 d . . .
H36 H 0.3492 0.8006 0.7891 0.066 Uiso 1 1 calc R . .
C37 C 0.2962(12) 0.7293(8) 0.8157(12) 0.046(5) Uani 1 1 d . . .
C38 C 0.2531(11) 0.7172(7) 0.7242(13) 0.044(5) Uani 1 1 d . . .
H38 H 0.2490 0.7452 0.6835 0.052 Uiso 1 1 calc R . .
N39 N 0.2186(8) 0.6693(6) 0.6932(9) 0.039(4) Uani 1 1 d . . .
C40 C 0.1806(12) 0.6577(7) 0.5975(11) 0.052(5) Uani 1 1 d . . .
H40 H 0.1185 0.6630 0.5820 0.062 Uiso 1 1 calc R . .
N40 N 0.1054(12) 0.3913(8) 0.4702(10) 0.054(4) Uani 1 1 d . . .
C41 C 0.2115(11) 0.6935(6) 0.5336(9) 0.046(5) Uani 1 1 d . . .
H41A H 0.2736 0.6925 0.5502 0.056 Uiso 1 1 calc R . .
H41B H 0.1937 0.7312 0.5356 0.056 Uiso 1 1 calc R . .
O41 O 0.1397(8) 0.3470(6) 0.4600(8) 0.061(4) Uani 1 1 d . . .
C42 C 0.1702(12) 0.6695(8) 0.4387(11) 0.063(6) Uani 1 1 d . . .
H42A H 0.1087 0.6753 0.4206 0.076 Uiso 1 1 calc R . .
H42B H 0.1921 0.6895 0.3981 0.076 Uiso 1 1 calc R . .
O42 O 0.1529(8) 0.4293(5) 0.5098(8) 0.052(3) Uani 1 1 d . . .
C43 C 0.1866(14) 0.6110(8) 0.4313(13) 0.072(6) Uani 1 1 d . . .
H43A H 0.2477 0.6055 0.4428 0.087 Uiso 1 1 calc R . .
H43B H 0.1571 0.5991 0.3713 0.087 Uiso 1 1 calc R . .
O43 O 0.0252(10) 0.3968(6) 0.4430(10) 0.090(5) Uani 1 1 d . . .
C44 C 0.1575(10) 0.5756(7) 0.4948(10) 0.046(5) Uani 1 1 d . . .
H44A H 0.0954 0.5758 0.4777 0.055 Uiso 1 1 calc R . .
H44B H 0.1763 0.5381 0.4926 0.055 Uiso 1 1 calc R . .
C45 C 0.1955(11) 0.5979(6) 0.5871(10) 0.044(5) Uani 1 1 d . . .
H45 H 0.2578 0.5933 0.6028 0.053 Uiso 1 1 calc R . .
N46 N 0.1702(8) 0.5704(6) 0.6598(8) 0.036(3) Uani 1 1 d . . .
C47 C 0.1329(11) 0.5230(8) 0.6491(11) 0.044(5) Uani 1 1 d . . .
H47 H 0.1213 0.5058 0.5946 0.052 Uiso 1 1 calc R . .
C48 C 0.1088(9) 0.4959(7) 0.7161(12) 0.034(4) Uani 1 1 d . . .
C49 C 0.0617(11) 0.4467(8) 0.6926(12) 0.049(5) Uani 1 1 d . . .
H49 H 0.0504 0.4326 0.6360 0.058 Uiso 1 1 calc R . .
C50 C 0.0331(11) 0.4202(8) 0.7514(15) 0.062(6) Uani 1 1 d . . .
H50 H -0.0019 0.3896 0.7339 0.074 Uiso 1 1 calc R . .
N50 N 0.4219(13) 0.3076(9) 0.6518(11) 0.063(5) Uani 1 1 d . . .
C51 C 0.0563(10) 0.4389(7) 0.8402(12) 0.047(5) Uani 1 1 d . . .
H51 H 0.0382 0.4198 0.8813 0.056 Uiso 1 1 calc R . .
O51 O 0.3580(8) 0.2874(5) 0.5964(9) 0.056(4) Uani 1 1 d . . .
C52 C 0.1051(10) 0.4849(7) 0.8649(11) 0.035(4) Uiso 1 1 d . . .
O52 O 0.4263(7) 0.3599(6) 0.6549(7) 0.054(3) Uani 1 1 d . . .
C53 C 0.1316(11) 0.5154(8) 0.8046(12) 0.044(5) Uani 1 1 d . . .
O53 O 0.4767(10) 0.2813(6) 0.7079(9) 0.086(5) Uani 1 1 d . . .
O54 O 0.1783(7) 0.5602(4) 0.8332(7) 0.044(3) Uani 1 1 d . . .
O55 O 0.3276(7) 0.6689(4) 1.0274(6) 0.048(3) Uani 1 1 d . . .
C56 C 0.3939(10) 0.6658(7) 1.1135(11) 0.047(5) Uiso 1 1 d . . .
H56A H 0.3744 0.6420 1.1517 0.056 Uiso 1 1 calc R . .
H56B H 0.4028 0.7020 1.1399 0.056 Uiso 1 1 calc R . .
C57 C 0.4785(10) 0.6445(8) 1.1084(11) 0.067(6) Uani 1 1 d . . .
H57A H 0.4695 0.6099 1.0783 0.100 Uiso 1 1 calc R . .
H57B H 0.5180 0.6399 1.1671 0.100 Uiso 1 1 calc R . .
H57C H 0.5017 0.6702 1.0766 0.100 Uiso 1 1 calc R . .
O58 O 0.1329(7) 0.5063(4) 0.9511(7) 0.050(3) Uani 1 1 d . . .
C59 C 0.1145(11) 0.4735(8) 1.0187(12) 0.058(5) Uani 1 1 d . . .
H59A H 0.0557 0.4606 0.9964 0.070 Uiso 1 1 calc R . .
H59B H 0.1200 0.4963 1.0700 0.070 Uiso 1 1 calc R . .
C60 C 0.1737(13) 0.4251(8) 1.0463(12) 0.079(6) Uani 1 1 d . . .
H60A H 0.1710 0.4035 0.9953 0.118 Uiso 1 1 calc R . .
H60B H 0.1563 0.4031 1.0874 0.118 Uiso 1 1 calc R . .
H60C H 0.2314 0.4377 1.0739 0.118 Uiso 1 1 calc R . .
N60 N 0.3592(11) 0.3114(6) 0.4184(10) 0.052(4) Uani 1 1 d . . .
C61 C 1.0157(18) 0.7285(14) 0.7076(17) 0.161(14) Uani 1 1 d . . .
H61A H 1.0442 0.6948 0.7037 0.242 Uiso 1 1 calc R . .
H61B H 0.9663 0.7209 0.7253 0.242 Uiso 1 1 calc R . .
H61C H 1.0543 0.7520 0.7505 0.242 Uiso 1 1 calc R . .
O61 O 0.3984(8) 0.3513(5) 0.4671(8) 0.056(3) Uani 1 1 d . . .
C62 C 0.989(2) 0.7547(12) 0.624(2) 0.125(11) Uani 1 1 d . . .
O62 O 0.2789(9) 0.3085(5) 0.4171(8) 0.063(4) Uani 1 1 d . . .
C63 C 0.915(2) 0.7865(9) 0.5926(18) 0.132(11) Uani 1 1 d . . .
H63B H 0.9278 0.8199 0.5680 0.199 Uiso 1 1 calc R . .
H63C H 0.8935 0.7948 0.6405 0.199 Uiso 1 1 calc R . .
H63A H 0.8720 0.7665 0.5479 0.199 Uiso 1 1 calc R . .
O63 O 0.3908(9) 0.2821(6) 0.3789(10) 0.084(5) Uani 1 1 d . . .
O64 O 1.0367(14) 0.7490(9) 0.5764(15) 0.156(8) Uani 1 1 d . . .
N70 N 0.1519(12) 0.6342(7) 1.1320(11) 0.056(4) Uani 1 1 d . . .
O71 O 0.2101(8) 0.6583(5) 1.1101(8) 0.062(4) Uani 1 1 d . . .
O72 O 0.1085(8) 0.5991(5) 1.0766(9) 0.060(3) Uani 1 1 d . . .
O73 O 0.1341(9) 0.6449(6) 1.1984(10) 0.097(5) Uani 1 1 d . . .
N80 N 0.0339(15) 0.6535(10) 0.8949(12) 0.077(6) Uani 1 1 d . . .
O81 O 0.0396(9) 0.6026(6) 0.8905(9) 0.075(4) Uani 1 1 d . . .
O82 O 0.0959(11) 0.6835(6) 0.9297(11) 0.086(5) Uani 1 1 d . . .
O83 O -0.0427(12) 0.6713(7) 0.8641(11) 0.124(6) Uani 1 1 d . . .
N90 N 0.3334(12) 0.5326(7) 1.0685(12) 0.056(4) Uani 1 1 d . . .
O91 O 0.3229(7) 0.5484(5) 0.9904(8) 0.055(3) Uani 1 1 d . . .
O92 O 0.2785(9) 0.5497(5) 1.1021(8) 0.061(4) Uani 1 1 d . . .
O93 O 0.3902(11) 0.5012(7) 1.1072(10) 0.106(6) Uani 1 1 d . . .
C29 C 0.1749 0.2857 0.6438 0.050 Uiso 1 1 d . . .
H29A H 0.1717 0.2677 0.5887 0.060 Uiso 1 1 calc R . .
H29B H 0.2002 0.2602 0.6917 0.060 Uiso 1 1 calc R . .
C30 C 0.0938 0.2994 0.6430 0.050 Uiso 1 1 d . . .
H30A H 0.0970 0.3169 0.6977 0.075 Uiso 1 1 calc R . .
H30B H 0.0595 0.2669 0.6359 0.075 Uiso 1 1 calc R . .
H30C H 0.0682 0.3240 0.5948 0.075 Uiso 1 1 calc R . .

loop_
_atom_site_aniso_label
_atom_site_aniso_U_11
_atom_site_aniso_U_22
_atom_site_aniso_U_33
_atom_site_aniso_U_23
_atom_site_aniso_U_13
_atom_site_aniso_U_12
Gd1 0.0462(6) 0.0431(6) 0.0343(6) -0.0061(4) 0.0134(5) -0.0069(4)
Ni1 0.0451(14) 0.0411(14) 0.0267(13) -0.0024(11) 0.0102(11) -0.0022(11)
O1 0.050(7) 0.051(8) 0.012(7) 0.000(6) 0.014(6) -0.011(6)
C2 0.046(12) 0.018(12) 0.030(15) -0.015(11) -0.004(10) -0.001(10)
Gd2 0.0507(6) 0.0406(6) 0.0290(6) 0.0009(4) 0.0155(5) -0.0013(4)
Ni2 0.0452(14) 0.0385(14) 0.0259(13) 0.0010(11) 0.0117(11) -0.0040(11)
C3 0.056(13) 0.028(12) 0.048(16) 0.004(12) 0.034(12) -0.004(10)
C4 0.052(13) 0.048(13) 0.035(14) -0.007(11) 0.019(10) 0.004(11)
C5 0.089(16) 0.062(15) 0.023(14) 0.016(11) 0.039(12) 0.025(13)
C6 0.061(13) 0.038(12) 0.035(14) 0.005(12) 0.012(11) 0.008(9)
C7 0.056(13) 0.026(12) 0.023(14) 0.008(11) 0.005(10) 0.006(11)
C8 0.044(12) 0.021(11) 0.045(14) -0.005(11) 0.005(11) -0.011(8)
N9 0.049(10) 0.031(9) 0.040(10) -0.002(8) 0.016(9) 0.000(7)
C10 0.044(11) 0.056(13) 0.025(12) -0.018(10) -0.006(9) -0.008(10)
C11 0.066(13) 0.055(14) 0.060(15) 0.005(11) 0.029(11) -0.027(11)
C12 0.078(15) 0.047(13) 0.062(15) -0.016(11) 0.004(13) -0.026(11)
C13 0.074(14) 0.048(13) 0.045(12) -0.012(10) 0.027(11) -0.005(11)
C14 0.065(12) 0.041(12) 0.031(11) 0.000(9) 0.019(10) 0.010(10)
N16 0.055(10) 0.052(10) 0.034(10) -0.031(8) 0.022(8) -0.017(8)
C17 0.050(13) 0.074(17) 0.024(12) 0.002(11) 0.007(10) -0.001(11)
C18 0.047(12) 0.047(14) 0.040(15) 0.006(14) 0.028(11) 0.004(10)
C19 0.067(14) 0.047(14) 0.062(17) 0.002(12) 0.026(12) -0.012(11)
C20 0.059(13) 0.100(19) 0.016(13) 0.003(12) 0.022(10) -0.012(12)
C21 0.053(12) 0.055(13) 0.041(14) 0.008(13) 0.025(11) 0.008(10)
C22 0.046(11) 0.034(13) 0.036(15) 0.014(11) 0.017(10) 0.002(10)
C23 0.040(11) 0.038(14) 0.043(15) -0.004(12) 0.022(11) -0.004(10)
O24 0.040(7) 0.042(8) 0.048(8) 0.000(7) 0.011(6) -0.010(6)
O25 0.047(8) 0.057(8) 0.028(8) 0.000(6) 0.007(7) 0.001(7)
C26 0.074(15) 0.078(15) 0.032(13) -0.016(11) 0.002(12) -0.010(13)
C27 0.062(15) 0.101(18) 0.071(16) -0.006(13) -0.009(12) -0.011(14)
O28 0.062(8) 0.067(9) 0.036(8) -0.018(7) 0.021(7) -0.019(7)
O31 0.055(8) 0.040(8) 0.047(8) -0.011(6) 0.022(6) -0.021(7)
C32 0.044(12) 0.044(13) 0.014(12) -0.003(12) 0.014(11) 0.001(10)
C33 0.050(12) 0.035(12) 0.046(16) 0.001(10) 0.036(11) 0.005(10)
C34 0.047(13) 0.070(16) 0.067(16) -0.006(14) 0.021(11) -0.008(12)
C35 0.067(15) 0.050(14) 0.083(19) 0.007(15) 0.037(15) -0.023(11)
C36 0.078(15) 0.052(16) 0.038(16) -0.006(11) 0.023(12) -0.006(13)
C37 0.063(13) 0.059(15) 0.016(14) -0.012(12) 0.011(11) -0.017(12)
C38 0.061(12) 0.026(12) 0.049(16) 0.023(11) 0.025(11) -0.005(10)
N39 0.041(9) 0.047(11) 0.029(10) 0.007(8) 0.010(7) 0.002(8)
C40 0.069(13) 0.054(13) 0.034(13) -0.006(10) 0.017(10) -0.002(10)
N40 0.057(14) 0.054(14) 0.047(11) 0.000(10) 0.011(10) -0.002(12)
C41 0.078(14) 0.041(11) 0.023(11) 0.011(9) 0.021(10) 0.005(10)
O41 0.058(9) 0.045(9) 0.073(10) -0.016(7) 0.011(7) -0.001(7)
C42 0.087(15) 0.077(17) 0.038(13) 0.014(11) 0.037(11) -0.009(12)
O42 0.052(9) 0.059(9) 0.049(8) -0.013(7) 0.019(7) -0.005(7)
C43 0.111(18) 0.050(15) 0.061(15) 0.014(12) 0.035(13) 0.008(12)
O43 0.057(11) 0.113(13) 0.103(13) -0.018(9) 0.032(9) 0.001(9)
C44 0.059(12) 0.048(12) 0.019(11) -0.015(10) -0.005(9) 0.006(10)
C45 0.060(12) 0.050(12) 0.035(12) -0.002(10) 0.033(10) -0.005(9)
N46 0.036(9) 0.051(10) 0.026(9) 0.001(8) 0.015(7) 0.005(8)
C47 0.057(13) 0.047(14) 0.025(12) -0.006(11) 0.010(10) -0.005(11)
C48 0.020(10) 0.029(12) 0.051(15) -0.002(11) 0.007(10) -0.002(9)
C49 0.052(13) 0.045(14) 0.038(13) -0.004(11) -0.001(11) 0.007(11)
C50 0.051(13) 0.051(14) 0.073(17) 0.007(14) 0.006(13) -0.009(10)
N50 0.075(15) 0.094(18) 0.022(12) 0.010(13) 0.017(11) 0.020(15)
C51 0.052(12) 0.040(12) 0.043(14) 0.004(10) 0.007(10) -0.017(10)
O51 0.050(9) 0.063(9) 0.054(9) -0.003(7) 0.014(8) -0.006(7)
O52 0.061(9) 0.056(9) 0.040(8) -0.018(8) 0.009(6) 0.002(8)
C53 0.040(12) 0.056(14) 0.038(14) 0.002(11) 0.017(10) 0.010(10)
O53 0.097(12) 0.089(12) 0.054(10) 0.009(9) -0.001(9) 0.037(10)
O54 0.048(7) 0.039(7) 0.041(7) 0.004(6) 0.008(6) -0.023(6)
O55 0.047(7) 0.062(8) 0.032(7) -0.008(6) 0.007(6) -0.011(6)
C57 0.034(11) 0.106(17) 0.040(12) -0.016(11) -0.016(9) 0.008(11)
O58 0.067(8) 0.058(8) 0.031(7) 0.009(7) 0.025(6) -0.010(6)
C59 0.063(14) 0.068(15) 0.053(13) 0.004(12) 0.030(11) -0.015(12)
C60 0.108(18) 0.073(16) 0.059(15) 0.027(12) 0.033(13) 0.014(14)
N60 0.068(14) 0.033(11) 0.056(12) -0.012(9) 0.021(11) -0.005(10)
C61 0.16(3) 0.25(4) 0.08(2) 0.07(2) 0.05(2) 0.06(3)
O61 0.082(9) 0.049(8) 0.045(8) -0.004(7) 0.031(7) -0.004(7)
C62 0.15(3) 0.08(2) 0.17(4) -0.03(2) 0.09(3) -0.01(2)
O62 0.056(9) 0.072(10) 0.062(9) -0.010(7) 0.019(7) -0.014(7)
C63 0.20(3) 0.046(17) 0.16(3) -0.033(17) 0.06(2) 0.008(19)
O63 0.111(12) 0.054(9) 0.124(13) -0.026(9) 0.087(11) 0.001(8)
O64 0.150(19) 0.18(2) 0.17(2) 0.022(15) 0.083(16) 0.015(15)
N70 0.086(14) 0.039(11) 0.034(12) -0.005(10) 0.006(11) -0.001(10)
O71 0.067(9) 0.064(9) 0.058(9) -0.010(7) 0.024(8) -0.028(7)
O72 0.070(9) 0.055(9) 0.063(9) -0.009(8) 0.034(8) -0.015(7)
O73 0.120(13) 0.130(14) 0.061(10) -0.026(10) 0.059(10) -0.015(10)
N80 0.101(19) 0.082(19) 0.054(13) 0.043(13) 0.031(13) 0.069(16)
O81 0.080(10) 0.060(10) 0.078(11) 0.001(9) 0.014(8) 0.014(9)
O82 0.103(14) 0.057(11) 0.108(14) -0.011(9) 0.048(11) -0.007(9)
O83 0.126(15) 0.134(16) 0.124(15) 0.060(12) 0.058(12) 0.062(13)
N90 0.068(14) 0.051(12) 0.040(14) 0.002(10) 0.007(11) -0.014(10)
O91 0.076(9) 0.065(9) 0.034(8) 0.004(7) 0.031(7) 0.019(7)
O92 0.086(10) 0.066(9) 0.039(8) 0.009(7) 0.032(8) 0.010(8)
O93 0.117(14) 0.115(14) 0.073(11) 0.021(10) 0.012(10) 0.070(12)

loop_
_atom_type_symbol
_atom_type_description
_atom_type_scat_dispersion_real
_atom_type_scat_dispersion_imag
_atom_type_scat_source
C C 0.0033 0.0016 'International Tables Vol C Tables 4.2.6.8 and 6.1.1.4'
H H 0.0000 0.0000 'International Tables Vol C Tables 4.2.6.8 and 6.1.1.4'
N N 0.0061 0.0033 'International Tables Vol C Tables 4.2.6.8 and 6.1.1.4'
O O 0.0106 0.0060 'International Tables Vol C Tables 4.2.6.8 and 6.1.1.4'
Ni Ni 0.3393 1.1124 'International Tables Vol C Tables 4.2.6.8 and 6.1.1.4'
Gd Gd -0.1653 3.9035 'International Tables Vol C Tables 4.2.6.8 and 6.1.1.4'

loop_
_geom_angle_atom_site_label_1
_geom_angle_atom_site_label_2
_geom_angle_atom_site_label_3
_geom_angle
_geom_angle_site_symmetry_1
_geom_angle_site_symmetry_3
_geom_angle_publ_flag
O1 Gd1 O24 61.5(4) . . ?
O1 Gd1 O41 127.0(3) . . ?
O24 Gd1 O41 112.3(3) . . ?
O1 Gd1 O61 83.6(3) . . ?
O24 Gd1 O61 129.6(3) . . ?
O41 Gd1 O61 117.9(4) . . ?
O1 Gd1 O52 82.2(3) . . ?
O24 Gd1 O52 68.6(3) . . ?
O41 Gd1 O52 148.7(4) . . ?
O61 Gd1 O52 71.8(4) . . ?
O1 Gd1 O62 123.8(3) . . ?
O24 Gd1 O62 173.7(3) . . ?
O41 Gd1 O62 67.9(5) . . ?
O61 Gd1 O62 51.4(4) . . ?
O52 Gd1 O62 107.8(4) . . ?
O1 Gd1 O51 131.2(3) . . ?
O24 Gd1 O51 105.6(3) . . ?
O41 Gd1 O51 101.7(5) . . ?
O61 Gd1 O51 69.9(4) . . ?
O52 Gd1 O51 51.3(4) . . ?
O62 Gd1 O51 68.4(4) . . ?
O1 Gd1 O42 81.6(3) . . ?
O24 Gd1 O42 70.6(3) . . ?
O41 Gd1 O42 51.1(4) . . ?
O61 Gd1 O42 142.4(4) . . ?
O52 Gd1 O42 139.1(4) . . ?
O62 Gd1 O42 112.5(4) . . ?
O51 Gd1 O42 142.1(4) . . ?
O1 Gd1 O28 123.5(3) . . ?
O24 Gd1 O28 62.0(3) . . ?
O41 Gd1 O28 74.0(3) . . ?
O61 Gd1 O28 137.7(3) . . ?
O52 Gd1 O28 80.1(3) . . ?
O62 Gd1 O28 112.7(3) . . ?
O51 Gd1 O28 67.9(3) . . ?
O42 Gd1 O28 78.2(3) . . ?
O1 Gd1 O25 61.6(3) . . ?
O24 Gd1 O25 115.0(4) . . ?
O41 Gd1 O25 80.2(3) . . ?
O61 Gd1 O25 70.0(3) . . ?
O52 Gd1 O25 129.2(3) . . ?
O62 Gd1 O25 71.3(3) . . ?
O51 Gd1 O25 135.1(3) . . ?
O42 Gd1 O25 72.6(2) . . ?
O28 Gd1 O25 149.2(3) . . ?
N16 Ni1 N9 85.8(7) . . ?
N16 Ni1 O24 96.1(6) . . ?
N9 Ni1 O24 176.5(5) . . ?
N16 Ni1 O1 177.5(5) . . ?
N9 Ni1 O1 95.8(6) . . ?
O24 Ni1 O1 82.3(5) . . ?
C2 O1 Ni1 123.1(10) . . ?
C2 O1 Gd1 128.1(9) . . ?
Ni1 O1 Gd1 108.7(5) . . ?
O1 C2 C7 123.8(16) . . ?
O1 C2 C3 115.9(16) . . ?
C7 C2 C3 120.2(17) . . ?
O31 Gd2 O54 60.2(3) . . ?
O31 Gd2 O81 98.3(3) . . ?
O54 Gd2 O81 74.0(4) . . ?
O31 Gd2 O82 75.9(4) . . ?
O54 Gd2 O82 103.4(5) . . ?
O81 Gd2 O82 53.1(5) . . ?
O31 Gd2 O72 152.3(3) . . ?
O54 Gd2 O72 134.1(4) . . ?
O81 Gd2 O72 70.4(4) . . ?
O82 Gd2 O72 77.3(4) . . ?
O31 Gd2 O92 127.7(3) . . ?
O54 Gd2 O92 113.2(4) . . ?
O81 Gd2 O92 131.6(5) . . ?
O82 Gd2 O92 142.9(5) . . ?
O72 Gd2 O92 73.1(4) . . ?
O31 Gd2 O91 82.0(3) . . ?
O54 Gd2 O91 71.6(4) . . ?
O81 Gd2 O91 140.0(4) . . ?
O82 Gd2 O91 156.4(5) . . ?
O72 Gd2 O91 123.3(4) . . ?
O92 Gd2 O91 51.0(4) . . ?
O31 Gd2 O71 113.4(3) . . ?
O54 Gd2 O71 173.5(4) . . ?
O81 Gd2 O71 107.0(4) . . ?
O82 Gd2 O71 73.0(5) . . ?
O72 Gd2 O71 51.0(4) . . ?
O92 Gd2 O71 71.1(4) . . ?
O91 Gd2 O71 109.5(4) . . ?
O31 Gd2 O58 123.3(3) . . ?
O54 Gd2 O58 63.1(3) . . ?
O81 Gd2 O58 68.7(4) . . ?
O82 Gd2 O58 121.4(5) . . ?
O72 Gd2 O58 77.3(4) . . ?
O92 Gd2 O58 73.1(4) . . ?
O91 Gd2 O58 77.8(4) . . ?
O71 Gd2 O58 123.3(4) . . ?
O31 Gd2 O55 60.5(3) . . ?
O54 Gd2 O55 112.6(3) . . ?
O81 Gd2 O55 142.9(4) . . ?
O82 Gd2 O55 90.6(5) . . ?
O72 Gd2 O55 113.2(4) . . ?
O92 Gd2 O55 81.1(4) . . ?
O91 Gd2 O55 71.3(4) . . ?
O71 Gd2 O55 62.6(4) . . ?
O58 Gd2 O55 148.0(3) . . ?
O31 Gd2 N80 87.3(4) . . ?
O54 Gd2 N80 89.2(5) . . ?
O81 Gd2 N80 26.7(5) . . ?
O82 Gd2 N80 26.4(5) . . ?
O72 Gd2 N80 71.3(4) . . ?
O92 Gd2 N80 144.2(5) . . ?
O91 Gd2 N80 160.7(5) . . ?
O71 Gd2 N80 89.4(5) . . ?
O58 Gd2 N80 95.1(6) . . ?
O55 Gd2 N80 116.8(6) . . ?
O31 Gd2 N90 105.2(4) . . ?
O54 Gd2 N90 92.5(4) . . ?
O81 Gd2 N90 142.3(5) . . ?
O82 Gd2 N90 161.7(5) . . ?
O72 Gd2 N90 98.2(5) . . ?
O92 Gd2 N90 25.5(4) . . ?
O91 Gd2 N90 25.6(4) . . ?
O71 Gd2 N90 90.3(4) . . ?
O58 Gd2 N90 73.8(4) . . ?
O55 Gd2 N90 74.8(4) . . ?
N80 Gd2 N90 166.5(6) . . ?
N39 Ni2 O31 95.5(6) . . ?
N39 Ni2 O54 174.2(4) . . ?
O31 Ni2 O54 81.5(4) . . ?
N39 Ni2 N46 87.3(5) . . ?
O31 Ni2 N46 175.4(4) . . ?
O54 Ni2 N46 96.0(6) . . ?
N39 Ni2 Gd2 133.9(5) . . ?
O31 Ni2 Gd2 40.9(3) . . ?
O54 Ni2 Gd2 42.0(3) . . ?
N46 Ni2 Gd2 137.4(4) . . ?
C4 C3 O25 125.1(18) . . ?
C4 C3 C2 121.0(17) . . ?
O25 C3 C2 113.6(16) . . ?
C3 C4 C5 119.8(16) . . ?
C6 C5 C4 119.9(15) . . ?
C5 C6 C7 120.3(17) . . ?
C2 C7 C8 123.7(16) . . ?
C2 C7 C6 118.6(16) . . ?
C8 C7 C6 117.7(18) . . ?
N9 C8 C7 124.9(15) . . ?
C8 N9 C10 123.0(13) . . ?
C8 N9 Ni1 125.0(11) . . ?
C10 N9 Ni1 111.7(11) . . ?
C11 C10 C15 115.5(14) . . ?
C11 C10 N9 117.0(14) . . ?
C15 C10 N9 102.1(13) . . ?
C10 C11 C12 109.1(14) . . ?
C13 C12 C11 110.7(15) . . ?
C12 C13 C14 113.3(14) . . ?
C13 C14 C15 110.1(13) . . ?
N16 C15 C10 106.6(13) . . ?
N16 C15 C14 118.7(13) . . ?
C10 C15 C14 110.3(14) . . ?
C17 N16 C15 120.4(14) . . ?
C17 N16 Ni1 126.5(12) . . ?
C15 N16 Ni1 113.1(11) . . ?
N16 C17 C18 122.8(16) . . ?
C23 C18 C19 118.0(18) . . ?
C23 C18 C17 124.0(17) . . ?
C19 C18 C17 118.0(19) . . ?
C20 C19 C18 122.5(17) . . ?
C19 C20 C21 119.1(16) . . ?
C22 C21 C20 121.7(17) . . ?
O28 C22 C21 127.7(16) . . ?
O28 C22 C23 114.5(15) . . ?
C21 C22 C23 117.7(17) . . ?
O24 C23 C18 123.6(16) . . ?
O24 C23 C22 115.5(17) . . ?
C18 C23 C22 120.9(18) . . ?
C23 O24 Ni1 124.1(10) . . ?
C23 O24 Gd1 123.2(10) . . ?
Ni1 O24 Gd1 104.8(5) . . ?
C3 O25 C26 118.5(13) . . ?
C3 O25 Gd1 115.6(10) . . ?
C26 O25 Gd1 125.9(10) . . ?
O25 C26 C27 108.9(14) . . ?
C22 O28 C29 117.1(10) . . ?
C22 O28 Gd1 119.0(9) . . ?
C29 O28 Gd1 123.6(6) . . ?
C32 O31 Ni2 124.2(10) . . ?
C32 O31 Gd2 127.0(10) . . ?
Ni2 O31 Gd2 108.7(5) . . ?
O31 C32 C37 125.9(17) . . ?
O31 C32 C33 117.8(16) . . ?
C37 C32 C33 116.3(17) . . ?
C34 C33 O55 125.3(18) . . ?
C34 C33 C32 122.4(16) . . ?
O55 C33 C32 112.3(16) . . ?
C33 C34 C35 117.8(18) . . ?
C36 C35 C34 122.7(18) . . ?
C35 C36 C37 117.2(17) . . ?
C32 C37 C36 123.5(17) . . ?
C32 C37 C38 120.0(18) . . ?
C36 C37 C38 116.5(18) . . ?
N39 C38 C37 125.0(15) . . ?
C38 N39 C40 122.8(14) . . ?
C38 N39 Ni2 124.9(11) . . ?
C40 N39 Ni2 112.0(11) . . ?
N39 C40 C45 105.7(12) . . ?
N39 C40 C41 117.0(12) . . ?
C45 C40 C41 112.0(10) . . ?
O42 N40 O43 120.9(17) . . ?
O42 N40 O41 118.2(17) . . ?
O43 N40 O41 120.9(17) . . ?
C40 C41 C42 107.2(12) . . ?
N40 O41 Gd1 96.3(11) . . ?
C43 C42 C41 114.2(16) . . ?
N40 O42 Gd1 94.4(11) . . ?
C42 C43 C44 113.2(16) . . ?
C45 C44 C43 109.1(14) . . ?
C40 C45 C44 115.5(12) . . ?
C40 C45 N46 104.6(10) . . ?
C44 C45 N46 117.5(13) . . ?
C47 N46 C45 122.1(13) . . ?
C47 N46 Ni2 127.0(11) . . ?
C45 N46 Ni2 110.9(11) . . ?
N46 C47 C48 123.5(15) . . ?
C49 C48 C47 117.3(17) . . ?
C49 C48 C53 119.6(17) . . ?
C47 C48 C53 123.1(16) . . ?
C50 C49 C48 120.6(17) . . ?
C49 C50 C51 120.1(18) . . ?
O53 N50 O51 125(2) . . ?
O53 N50 O52 118(2) . . ?
O51 N50 O52 116.7(18) . . ?
C52 C51 C50 119.9(16) . . ?
N50 O51 Gd1 96.3(12) . . ?
C51 C52 C53 121.7(17) . . ?
C51 C52 O58 124.5(16) . . ?
C53 C52 O58 113.8(15) . . ?
N50 O52 Gd1 95.7(11) . . ?
O54 C53 C52 118.4(16) . . ?
O54 C53 C48 123.7(15) . . ?
C52 C53 C48 117.9(18) . . ?
C53 O54 Ni2 124.9(10) . . ?
C53 O54 Gd2 123.3(9) . . ?
Ni2 O54 Gd2 107.3(5) . . ?
C33 O55 C56 117.7(10) . . ?
C33 O55 Gd2 117.1(9) . . ?
C56 O55 Gd2 125.1(9) . . ?
O55 C56 C57 112.9(13) . . ?
C52 O58 C59 116.4(12) . . ?
C52 O58 Gd2 118.0(9) . . ?
C59 O58 Gd2 125.1(9) . . ?
O58 C59 C60 112.4(14) . . ?
O63 N60 O61 124.1(17) . . ?
O63 N60 O62 124.8(16) . . ?
O61 N60 O62 111.0(15) . . ?
N60 O61 Gd1 98.9(11) . . ?
O64 C62 C63 119(4) . . ?
O64 C62 C61 117(3) . . ?
C63 C62 C61 124(3) . . ?
N60 O62 Gd1 97.6(10) . . ?
O73 N70 O71 123.8(17) . . ?
O73 N70 O72 120.9(19) . . ?
O71 N70 O72 115.1(16) . . ?
O73 N70 Gd2 177.5(14) . . ?
O71 N70 Gd2 58.4(9) . . ?
O72 N70 Gd2 56.9(9) . . ?
N70 O71 Gd2 96.1(10) . . ?
N70 O72 Gd2 97.5(11) . . ?
O82 N80 O81 123(2) . . ?
O82 N80 O83 123(2) . . ?
O81 N80 O83 114(2) . . ?
O82 N80 Gd2 62.6(11) . . ?
O81 N80 Gd2 60.8(10) . . ?
O83 N80 Gd2 172.3(17) . . ?
N80 O81 Gd2 92.5(13) . . ?
N80 O82 Gd2 90.9(12) . . ?
O93 N90 O92 122.2(17) . . ?
O93 N90 O91 122.3(19) . . ?
O92 N90 O91 115.5(17) . . ?
O93 N90 Gd2 177.3(13) . . ?
O92 N90 Gd2 57.6(9) . . ?
O91 N90 Gd2 57.8(9) . . ?
N90 O91 Gd2 96.6(11) . . ?
N90 O92 Gd2 96.9(11) . . ?
C30 C29 O28 110.9(4) . . ?

loop_
_geom_bond_atom_site_label_1
_geom_bond_atom_site_label_2
_geom_bond_distance
_geom_bond_site_symmetry_2
_geom_bond_publ_flag
Gd1 O1 2.334(10) . ?
Gd1 O24 2.440(11) . ?
Gd1 O41 2.465(11) . ?
Gd1 O61 2.467(11) . ?
Gd1 O52 2.470(12) . ?
Gd1 O62 2.476(12) . ?
Gd1 O51 2.481(12) . ?
Gd1 O42 2.510(11) . ?
Gd1 O28 2.554(11) . ?
Gd1 O25 2.636(10) . ?
Ni1 N16 1.818(13) . ?
Ni1 N9 1.848(13) . ?
Ni1 O24 1.850(11) . ?
Ni1 O1 1.860(10) . ?
O1 C2 1.348(18) . ?
C2 C7 1.36(2) . ?
C2 C3 1.41(2) . ?
Gd2 O31 2.378(10) . ?
Gd2 O54 2.412(11) . ?
Gd2 O81 2.423(13) . ?
Gd2 O82 2.463(16) . ?
Gd2 O72 2.473(11) . ?
Gd2 O92 2.480(12) . ?
Gd2 O91 2.483(11) . ?
Gd2 O71 2.506(11) . ?
Gd2 O58 2.544(11) . ?
Gd2 O55 2.656(10) . ?
Gd2 N80 2.77(2) . ?
Gd2 N90 2.91(2) . ?
Ni2 N39 1.837(13) . ?
Ni2 O31 1.840(11) . ?
Ni2 O54 1.841(10) . ?
Ni2 N46 1.850(13) . ?
C3 C4 1.35(2) . ?
C3 O25 1.389(18) . ?
C4 C5 1.41(2) . ?
C5 C6 1.36(2) . ?
C6 C7 1.44(2) . ?
C7 C8 1.41(2) . ?
C8 N9 1.299(18) . ?
N9 C10 1.509(19) . ?
C10 C11 1.49(2) . ?
C10 C15 1.49(2) . ?
C11 C12 1.54(2) . ?
C12 C13 1.51(2) . ?
C13 C14 1.51(2) . ?
C14 C15 1.56(2) . ?
C15 N16 1.436(19) . ?
N16 C17 1.316(19) . ?
C17 C18 1.43(2) . ?
C18 C23 1.39(2) . ?
C18 C19 1.39(2) . ?
C19 C20 1.37(2) . ?
C20 C21 1.40(2) . ?
C21 C22 1.38(2) . ?
C22 O28 1.353(18) . ?
C22 C23 1.44(2) . ?
C23 O24 1.331(18) . ?
O25 C26 1.467(18) . ?
C26 C27 1.56(2) . ?
O28 C29 1.566(11) . ?
O31 C32 1.319(18) . ?
C32 C37 1.37(2) . ?
C32 C33 1.40(2) . ?
C33 C34 1.38(2) . ?
C33 O55 1.385(16) . ?
C34 C35 1.39(2) . ?
C35 C36 1.36(2) . ?
C36 C37 1.41(2) . ?
C37 C38 1.44(2) . ?
C38 N39 1.325(19) . ?
N39 C40 1.481(19) . ?
C40 C45 1.498(16) . ?
C40 C41 1.549(16) . ?
N40 O42 1.246(17) . ?
N40 O43 1.256(18) . ?
N40 O41 1.256(17) . ?
C41 C42 1.56(2) . ?
C42 C43 1.46(2) . ?
C43 C44 1.52(2) . ?
C44 C45 1.51(2) . ?
C45 N46 1.512(19) . ?
N46 C47 1.294(19) . ?
C47 C48 1.42(2) . ?
C48 C49 1.41(2) . ?
C48 C53 1.42(2) . ?
C49 C50 1.34(2) . ?
C50 C51 1.42(2) . ?
N50 O53 1.228(18) . ?
N50 O51 1.239(19) . ?
N50 O52 1.279(19) . ?
C51 C52 1.36(2) . ?
C52 C53 1.39(2) . ?
C52 O58 1.406(18) . ?
C53 O54 1.330(19) . ?
O55 C56 1.457(17) . ?
C56 C57 1.51(2) . ?
O58 C59 1.454(18) . ?
C59 C60 1.51(2) . ?
N60 O63 1.182(17) . ?
N60 O61 1.284(16) . ?
N60 O62 1.315(17) . ?
C61 C62 1.42(4) . ?
C62 O64 1.26(3) . ?
C62 C63 1.40(3) . ?
N70 O73 1.216(17) . ?
N70 O71 1.265(18) . ?
N70 O72 1.273(17) . ?
N80 O82 1.23(2) . ?
N80 O81 1.25(2) . ?
N80 O83 1.27(2) . ?
N90 O93 1.211(18) . ?
N90 O92 1.262(18) . ?
N90 O91 1.265(17) . ?
C29 C30 1.3720 . ?
